data_4000419
_journal_name_full 'Chemistry of Materials'
_journal_paper_doi 10.1021/cm049594l
_journal_year 2004
_chemical_formula_sum 'C18 H33 N3 O3 S'
_chemical_formula_weight 371.72
_chemical_name_common 'undecylbenzene sulfonate'
_space_group_IT_number 2
_symmetry_cell_setting triclinic
_symmetry_space_group_name_Hall '-P 1'
_symmetry_space_group_name_H-M 'P -1'
_atom_sites_solution_hydrogens geom
_atom_sites_solution_primary direct
_atom_sites_solution_secondary difmap
_cell_angle_alpha 82.830(5)
_cell_angle_beta 86.091(5)
_cell_angle_gamma 89.365(5)
_cell_formula_units_Z 4
_cell_length_a 7.796(2)
_cell_length_b 11.825(4)
_cell_length_c 23.588(7)
_cell_measurement_reflns_used 1651
_cell_measurement_temperature 173(2)
_cell_measurement_theta_max ?
_cell_measurement_theta_min ?
_cell_volume 2152.6(11)
_diffrn_ambient_temperature 173(2)
_diffrn_detector_area_resol_mean ?
_diffrn_measurement_device_type 'Siemens SMART Platform CCD'
_diffrn_measurement_method 'area detector, omega scans'
_diffrn_radiation_monochromator graphite
_diffrn_radiation_source 'normal-focus sealed tube'
_diffrn_radiation_type MoK\a
_diffrn_radiation_wavelength 0.71073
_diffrn_reflns_av_R_equivalents 0.0511
_diffrn_reflns_av_sigmaI/netI 0.0670
_diffrn_reflns_limit_h_max 9
_diffrn_reflns_limit_h_min -9
_diffrn_reflns_limit_k_max 14
_diffrn_reflns_limit_k_min -14
_diffrn_reflns_limit_l_max 28
_diffrn_reflns_limit_l_min -28
_diffrn_reflns_number 20775
_diffrn_reflns_theta_max 25.05
_diffrn_reflns_theta_min 0.87
_diffrn_standards_decay_% ?
_diffrn_standards_interval_count ?
_diffrn_standards_interval_time ?
_diffrn_standards_number ?
_exptl_absorpt_coefficient_mu 0.170
_exptl_absorpt_correction_T_max 1.000000
_exptl_absorpt_correction_T_min 0.709990
_exptl_absorpt_correction_type multi-scan
_exptl_absorpt_process_details 'SADABS, R. Blessing, 1995'
_exptl_crystal_colour clear
_exptl_crystal_density_diffrn 1.146
_exptl_crystal_density_meas ?
_exptl_crystal_density_method 'not measured'
_exptl_crystal_description ?
_exptl_crystal_F_000 808
_exptl_crystal_size_max 0.4
_exptl_crystal_size_mid 0.4
_exptl_crystal_size_min 0.1
_refine_ls_extinction_coef ?
_refine_ls_extinction_method none
_refine_ls_goodness_of_fit_ref 0.996
_refine_ls_hydrogen_treatment riding
_refine_ls_matrix_type full
_refine_ls_number_parameters 446
_refine_ls_number_reflns 7558
_refine_ls_number_restraints 0
_refine_ls_restrained_S_all 0.996
_refine_ls_R_factor_all 0.1009
_refine_ls_R_factor_gt 0.0664
_refine_ls_shift/su_max 0.002
_refine_ls_shift/su_mean 0.000
_refine_ls_structure_factor_coef Fsqd
_refine_ls_weighting_details 'calc w=1/[\s^2^(Fo^2^)+(0.1024P)^2^+0.0000P] where P=(Fo^2^+2Fc^2^)/3'
_refine_ls_weighting_scheme calc
_refine_ls_wR_factor_gt 0.1656
_refine_ls_wR_factor_ref 0.1821
_reflns_number_gt 4506
_reflns_number_total 7558
_reflns_threshold_expression >2sigma(I)
_cod_original_sg_symbol_H-M P-1
_cod_original_formula_sum 'C18 H33 N3 O3 S1'
_cod_database_code 4000419

loop_
_symmetry_equiv_pos_as_xyz
'x, y, z'
'-x, -y, -z'

loop_
_atom_site_label
_atom_site_type_symbol
_atom_site_fract_x
_atom_site_fract_y
_atom_site_fract_z
_atom_site_U_iso_or_equiv
_atom_site_adp_type
_atom_site_occupancy
_atom_site_symmetry_multiplicity
_atom_site_calc_flag
_atom_site_refinement_flags
_atom_site_disorder_assembly
_atom_site_disorder_group
S1 S 0.05950(8) 0.75272(6) 0.09269(3) 0.0375(2) Uani 1 1 d . . .
O6 O 0.5600(2) 0.68112(17) -0.08697(8) 0.0433(5) Uani 1 1 d . . .
N4 N 0.4269(3) 0.2656(2) -0.05824(9) 0.0437(6) Uani 1 1 d . . .
H4A H 0.3295 0.2282 -0.0572 0.052 Uiso 1 1 calc R . .
H4B H 0.5254 0.2286 -0.0594 0.052 Uiso 1 1 calc R . .
C36 C 0.4847(5) 1.6890(3) -0.77310(14) 0.0753(11) Uani 1 1 d . . .
H36A H 0.4827 1.7715 -0.7848 0.113 Uiso 1 1 calc R . .
H36B H 0.3937 1.6528 -0.7911 0.113 Uiso 1 1 calc R . .
H36C H 0.5966 1.6581 -0.7852 0.113 Uiso 1 1 calc R . .
S2 S 0.40208(8) 0.74718(6) -0.09155(3) 0.0383(2) Uani 1 1 d . . .
O5 O 0.2491(2) 0.67780(17) -0.07624(8) 0.0433(5) Uani 1 1 d . . .
N1 N 0.2467(3) 1.0618(2) 0.06167(11) 0.0499(7) Uani 1 1 d . . .
H1A H 0.3460 1.0961 0.0623 0.060 Uiso 1 1 calc R . .
H1B H 0.2430 0.9873 0.0622 0.060 Uiso 1 1 calc R . .
C1 C -0.1175(4) -0.1896(3) 0.77451(14) 0.0728(11) Uani 1 1 d . . .
H1C H -0.1226 -0.2721 0.7861 0.109 Uiso 1 1 calc R . .
H1D H -0.2168 -0.1530 0.7925 0.109 Uiso 1 1 calc R . .
H1E H -0.0113 -0.1594 0.7867 0.109 Uiso 1 1 calc R . .
O3 O -0.0874(2) 0.82474(16) 0.07791(7) 0.0408(5) Uani 1 1 d . . .
N3 N 0.2773(3) 0.4331(2) -0.05638(10) 0.0482(7) Uani 1 1 d . . .
H3B H 0.1797 0.3960 -0.0553 0.058 Uiso 1 1 calc R . .
H3C H 0.2767 0.5075 -0.0563 0.058 Uiso 1 1 calc R . .
C2 C -0.1203(4) -0.1652(3) 0.70947(13) 0.0575(9) Uani 1 1 d . . .
H2A H -0.0211 -0.2040 0.6917 0.069 Uiso 1 1 calc R . .
H2B H -0.2264 -0.1979 0.6975 0.069 Uiso 1 1 calc R . .
O2 O 0.2190(2) 0.81681(17) 0.08806(8) 0.0447(5) Uani 1 1 d . . .
N2 N 0.1067(3) 1.2342(2) 0.05906(10) 0.0435(6) Uani 1 1 d . . .
H2D H 0.0105 1.2738 0.0580 0.052 Uiso 1 1 calc R . .
H2E H 0.2056 1.2690 0.0595 0.052 Uiso 1 1 calc R . .
C35 C 0.4553(4) 1.6650(3) -0.70807(13) 0.0584(9) Uani 1 1 d . . .
H35A H 0.5462 1.7034 -0.6902 0.070 Uiso 1 1 calc R . .
H35B H 0.3434 1.6982 -0.6962 0.070 Uiso 1 1 calc R . .
O4 O 0.4033(2) 0.84771(16) -0.06149(7) 0.0409(5) Uani 1 1 d . . .
N5 N -0.0456(3) 1.0684(2) 0.05917(9) 0.0433(6) Uani 1 1 d . . .
H5B H -0.1426 1.1071 0.0582 0.052 Uiso 1 1 calc R . .
H5C H -0.0467 0.9939 0.0597 0.052 Uiso 1 1 calc R . .
C14 C -0.0162(4) 0.5456(3) 0.24199(12) 0.0482(8) Uani 1 1 d . . .
H14A H -0.0202 0.4659 0.2540 0.058 Uiso 1 1 calc R . .
O1 O 0.0733(2) 0.65292(16) 0.06228(8) 0.0404(5) Uiso 1 1 d . . .
N6 N 0.5710(3) 0.4343(2) -0.05983(10) 0.0450(6) Uani 1 1 d . . .
H6B H 0.6700 0.3980 -0.0611 0.054 Uiso 1 1 calc R . .
H6C H 0.5688 0.5087 -0.0597 0.054 Uiso 1 1 calc R . .
C33 C 0.4292(4) 1.5119(3) -0.62111(11) 0.0466(8) Uani 1 1 d . . .
H33A H 0.5204 1.5497 -0.6032 0.056 Uiso 1 1 calc R . .
H33B H 0.3175 1.5444 -0.6084 0.056 Uiso 1 1 calc R . .
C13 C -0.0310(4) 0.7366(3) 0.26349(12) 0.0494(8) Uani 1 1 d . . .
H13A H -0.0452 0.7893 0.2907 0.059 Uiso 1 1 calc R . .
C24 C 0.3835(4) 0.7630(3) -0.26225(12) 0.0489(8) Uani 1 1 d . . .
H24A H 0.3802 0.7098 -0.2892 0.059 Uiso 1 1 calc R . .
C3 C -0.1133(4) -0.0398(3) 0.68712(11) 0.0474(8) Uani 1 1 d . . .
H3D H -0.0082 -0.0072 0.6999 0.057 Uiso 1 1 calc R . .
H3E H -0.2133 -0.0015 0.7047 0.057 Uiso 1 1 calc R . .
C34 C 0.4562(4) 1.5399(3) -0.68617(11) 0.0477(8) Uani 1 1 d . . .
H34A H 0.5676 1.5070 -0.6988 0.057 Uiso 1 1 calc R . .
H34B H 0.3647 1.5021 -0.7040 0.057 Uiso 1 1 calc R . .
C15 C -0.0031(4) 0.7781(3) 0.20566(12) 0.0490(8) Uani 1 1 d . . .
H15A H -0.0006 0.8577 0.1936 0.059 Uiso 1 1 calc R . .
C4 C -0.1132(4) -0.0120(3) 0.62189(12) 0.0450(7) Uani 1 1 d . . .
H4D H -0.0128 -0.0498 0.6042 0.054 Uiso 1 1 calc R . .
H4E H -0.2180 -0.0447 0.6090 0.054 Uiso 1 1 calc R . .
C22 C 0.3899(4) 0.7225(3) -0.20476(12) 0.0488(8) Uani 1 1 d . . .
H22A H 0.3924 0.6428 -0.1927 0.059 Uiso 1 1 calc R . .
C16 C 0.0122(4) 0.5852(3) 0.18399(11) 0.0453(7) Uani 1 1 d . . .
H16A H 0.0255 0.5324 0.1567 0.054 Uiso 1 1 calc R . .
C32 C 0.4309(4) 1.3862(3) -0.59960(11) 0.0428(7) Uani 1 1 d . . .
H32A H 0.5410 1.3533 -0.6134 0.051 Uiso 1 1 calc R . .
H32B H 0.3373 1.3489 -0.6167 0.051 Uiso 1 1 calc R . .
C29 C 0.3961(4) 1.2007(3) -0.44885(11) 0.0420(7) Uani 1 1 d . . .
H29A H 0.4950 1.2344 -0.4329 0.050 Uiso 1 1 calc R . .
H29B H 0.2900 1.2356 -0.4331 0.050 Uiso 1 1 calc R . .
C23 C 0.3831(4) 0.9536(3) -0.24132(12) 0.0469(8) Uani 1 1 d . . .
H23A H 0.3802 1.0333 -0.2534 0.056 Uiso 1 1 calc R . .
C9 C -0.0845(4) 0.4247(3) 0.42963(11) 0.0426(7) Uani 1 1 d . . .
H9A H 0.0093 0.4608 0.4472 0.051 Uiso 1 1 calc R . .
H9B H -0.1945 0.4572 0.4437 0.051 Uiso 1 1 calc R . .
C11 C -0.0667(4) 0.5818(3) 0.34610(11) 0.0461(8) Uani 1 1 d . . .
H11A H 0.0224 0.6176 0.3659 0.055 Uiso 1 1 calc R . .
H11B H -0.1795 0.6113 0.3597 0.055 Uiso 1 1 calc R . .
C7 C -0.0980(4) 0.2681(3) 0.51470(11) 0.0421(7) Uani 1 1 d . . .
H7A H 0.0004 0.3024 0.5307 0.050 Uiso 1 1 calc R . .
H7B H -0.2044 0.3031 0.5301 0.050 Uiso 1 1 calc R . .
C21 C 0.3888(4) 0.9141(3) -0.18315(11) 0.0450(7) Uani 1 1 d . . .
H21A H 0.3901 0.9670 -0.1560 0.054 Uiso 1 1 calc R . .
C30 C 0.4098(3) 1.2308(2) -0.51406(11) 0.0411(7) Uani 1 1 d . . .
H30A H 0.5172 1.1973 -0.5296 0.049 Uiso 1 1 calc R . .
H30B H 0.3124 1.1952 -0.5300 0.049 Uiso 1 1 calc R . .
C20 C 0.3926(3) 0.7989(2) -0.16496(11) 0.0369(7) Uani 1 1 d . . .
C19 C 0.4251(3) 0.3770(3) -0.05809(11) 0.0376(7) Uani 1 1 d . . .
C27 C 0.3869(3) 1.0437(3) -0.36408(11) 0.0428(7) Uani 1 1 d . . .
H27A H 0.4901 1.0753 -0.3496 0.051 Uiso 1 1 calc R . .
H27B H 0.2846 1.0800 -0.3467 0.051 Uiso 1 1 calc R . .
C26 C 0.3800(4) 0.9175(3) -0.34567(11) 0.0441(7) Uani 1 1 d . . .
H26A H 0.4792 0.8820 -0.3652 0.053 Uiso 1 1 calc R . .
H26B H 0.2745 0.8877 -0.3595 0.053 Uiso 1 1 calc R . .
C8 C -0.0835(4) 0.2983(3) 0.44957(11) 0.0424(7) Uani 1 1 d . . .
H8A H 0.0243 0.2651 0.4341 0.051 Uiso 1 1 calc R . .
H8B H -0.1804 0.2626 0.4334 0.051 Uiso 1 1 calc R . .
C31 C 0.4093(4) 1.3571(3) -0.53436(11) 0.0449(8) Uani 1 1 d . . .
H31A H 0.5036 1.3933 -0.5171 0.054 Uiso 1 1 calc R . .
H31B H 0.2996 1.3902 -0.5203 0.054 Uiso 1 1 calc R . .
C18 C 0.1024(3) 1.1224(3) 0.05986(11) 0.0390(7) Uani 1 1 d . . .
C28 C 0.3924(4) 1.0739(2) -0.42917(11) 0.0416(7) Uani 1 1 d . . .
H28A H 0.4958 1.0384 -0.4464 0.050 Uiso 1 1 calc R . .
H28B H 0.2904 1.0407 -0.4436 0.050 Uiso 1 1 calc R . .
C17 C 0.0211(3) 0.7005(2) 0.16598(11) 0.0347(7) Uani 1 1 d . . .
C10 C -0.0626(4) 0.4553(3) 0.36473(11) 0.0417(7) Uani 1 1 d . . .
H10A H 0.0483 0.4242 0.3505 0.050 Uiso 1 1 calc R . .
H10B H -0.1555 0.4187 0.3470 0.050 Uiso 1 1 calc R . .
C5 C -0.1068(4) 0.1132(3) 0.60020(11) 0.0433(7) Uani 1 1 d . . .
H5D H -0.0039 0.1462 0.6142 0.052 Uiso 1 1 calc R . .
H5E H -0.2090 0.1505 0.6171 0.052 Uiso 1 1 calc R . .
C6 C -0.1014(4) 0.1422(3) 0.53520(11) 0.0427(7) Uani 1 1 d . . .
H6D H 0.0021 0.1064 0.5182 0.051 Uiso 1 1 calc R . .
H6E H -0.2033 0.1085 0.5210 0.051 Uiso 1 1 calc R . .
C12 C -0.0388(3) 0.6215(3) 0.28246(11) 0.0399(7) Uani 1 1 d . . .
C25 C 0.3816(3) 0.8778(3) -0.28170(11) 0.0389(7) Uani 1 1 d . . .

loop_
_atom_site_aniso_label
_atom_site_aniso_U_11
_atom_site_aniso_U_22
_atom_site_aniso_U_33
_atom_site_aniso_U_23
_atom_site_aniso_U_13
_atom_site_aniso_U_12
S1 0.0412(4) 0.0460(5) 0.0237(4) 0.0027(3) -0.0031(3) -0.0006(3)
O6 0.0410(11) 0.0527(14) 0.0359(11) -0.0027(9) -0.0060(8) 0.0027(9)
N4 0.0418(13) 0.0486(18) 0.0412(15) -0.0043(12) -0.0086(10) 0.0015(12)
C36 0.083(3) 0.089(3) 0.047(2) 0.026(2) -0.0135(17) -0.010(2)
S2 0.0422(4) 0.0476(5) 0.0234(4) 0.0026(3) -0.0034(3) 0.0023(3)
O5 0.0416(11) 0.0514(14) 0.0340(11) 0.0054(9) -0.0020(8) -0.0013(9)
N1 0.0426(14) 0.0410(17) 0.0657(18) -0.0025(13) -0.0086(12) 0.0001(12)
C1 0.078(2) 0.086(3) 0.044(2) 0.0251(19) 0.0025(17) 0.007(2)
O3 0.0419(10) 0.0484(13) 0.0307(11) 0.0021(9) -0.0064(8) 0.0037(9)
N3 0.0409(14) 0.0468(17) 0.0576(17) -0.0064(13) -0.0094(11) 0.0001(12)
C2 0.060(2) 0.063(2) 0.044(2) 0.0151(17) -0.0037(14) -0.0038(16)
O2 0.0411(11) 0.0555(14) 0.0352(11) 0.0021(10) -0.0016(8) -0.0013(9)
N2 0.0407(13) 0.0459(18) 0.0448(15) -0.0060(12) -0.0083(10) 0.0006(11)
C35 0.064(2) 0.060(2) 0.047(2) 0.0118(17) -0.0090(15) -0.0007(17)
O4 0.0491(11) 0.0481(13) 0.0253(10) -0.0027(9) -0.0062(8) 0.0049(9)
N5 0.0424(14) 0.0438(16) 0.0432(15) -0.0041(12) -0.0026(10) 0.0020(11)
C14 0.073(2) 0.042(2) 0.0273(16) 0.0035(14) -0.0029(13) 0.0027(15)
N6 0.0404(13) 0.0470(17) 0.0479(16) -0.0061(12) -0.0045(11) 0.0014(12)
C33 0.0547(18) 0.054(2) 0.0298(16) -0.0011(15) -0.0032(13) 0.0026(15)
C13 0.075(2) 0.047(2) 0.0266(16) -0.0056(14) -0.0055(14) 0.0015(16)
C24 0.073(2) 0.046(2) 0.0286(17) -0.0065(14) -0.0050(14) -0.0025(16)
C3 0.0537(18) 0.058(2) 0.0285(16) 0.0026(15) -0.0024(12) 0.0005(15)
C34 0.0567(18) 0.056(2) 0.0288(16) 0.0052(14) -0.0075(13) -0.0011(15)
C15 0.074(2) 0.043(2) 0.0281(17) 0.0030(14) -0.0044(14) 0.0011(15)
C4 0.0490(17) 0.053(2) 0.0321(17) 0.0006(14) -0.0050(12) -0.0016(14)
C22 0.071(2) 0.042(2) 0.0319(17) 0.0026(14) -0.0026(14) 0.0010(15)
C16 0.0660(19) 0.045(2) 0.0242(16) -0.0023(14) -0.0003(13) -0.0010(15)
C32 0.0476(16) 0.054(2) 0.0258(15) 0.0008(14) -0.0041(12) -0.0004(14)
C29 0.0494(16) 0.052(2) 0.0228(15) 0.0002(13) -0.0019(12) 0.0000(14)
C23 0.072(2) 0.040(2) 0.0284(16) 0.0003(14) -0.0041(13) 0.0001(15)
C9 0.0510(17) 0.054(2) 0.0214(15) 0.0007(14) -0.0042(12) -0.0004(14)
C11 0.0591(18) 0.056(2) 0.0228(15) -0.0021(14) -0.0047(12) 0.0018(15)
C7 0.0520(17) 0.049(2) 0.0244(15) -0.0001(13) -0.0037(12) -0.0015(14)
C21 0.0673(19) 0.044(2) 0.0243(16) -0.0046(14) -0.0066(13) 0.0019(15)
C30 0.0479(16) 0.049(2) 0.0248(15) 0.0007(13) -0.0027(12) 0.0003(14)
C20 0.0397(15) 0.044(2) 0.0270(15) -0.0024(13) -0.0025(11) -0.0038(13)
C19 0.0427(16) 0.046(2) 0.0237(15) -0.0001(13) -0.0072(11) 0.0012(14)
C27 0.0491(17) 0.057(2) 0.0213(15) -0.0001(14) -0.0024(11) -0.0015(14)
C26 0.0561(18) 0.052(2) 0.0235(15) 0.0001(14) -0.0031(12) -0.0031(15)
C8 0.0514(17) 0.052(2) 0.0235(15) -0.0012(14) -0.0051(12) -0.0005(14)
C31 0.0518(17) 0.055(2) 0.0264(16) -0.0016(14) -0.0009(12) -0.0005(15)
C18 0.0418(16) 0.050(2) 0.0240(15) 0.0005(13) -0.0031(11) -0.0021(14)
C28 0.0498(17) 0.052(2) 0.0220(15) -0.0015(13) -0.0020(12) -0.0012(14)
C17 0.0378(14) 0.0442(19) 0.0221(14) -0.0015(13) -0.0057(10) -0.0008(12)
C10 0.0490(16) 0.050(2) 0.0249(15) -0.0008(13) -0.0032(12) -0.0002(14)
C5 0.0486(16) 0.054(2) 0.0258(16) 0.0002(14) -0.0034(12) -0.0006(14)
C6 0.0486(17) 0.053(2) 0.0261(15) -0.0027(14) -0.0067(12) -0.0020(14)
C12 0.0475(16) 0.046(2) 0.0256(15) -0.0024(13) -0.0033(11) -0.0004(13)
C25 0.0464(16) 0.046(2) 0.0241(15) -0.0010(13) -0.0030(11) -0.0010(13)
